data_2209415
loop_
_publ_author_name
'Hong-Ping Xiao'

_publ_section_title
;<i>catena</i>-Poly[[[diaqua(2-sulfonatobenzoato-\k^2^<i>O</i>:<i>O</i>')zinc(II)]-\m~2~-1,3-di-4-pyridylpropane-\k^2^<i>N</i>:<i>N</i>']
 <i>N</i>,<i>N</i>-dimethylformamide solvate]
;
_journal_coeditor_code BT2108
_journal_issue 7
_journal_name_full 'Acta Crystallographica Section E'
_journal_page_first m1611
_journal_page_last m1612
_journal_paper_doi 10.1107/S1600536806022781
_journal_volume 62
_journal_year 2006
_chemical_formula_iupac '[Zn (C7 H4 O5 S) (C13 H14 N2) (H2 O)2] , C3 H7 N O'
_chemical_formula_moiety 'C20 H22 N2 O7 S Zn , C3 H7 N O'
_chemical_formula_sum 'C23 H29 N3 O8 S Zn'
_chemical_formula_weight 572.95
_chemical_name_systematic
;
catena-Poly[[diaqua(2-sulfonatobenzoato-\k^2^O:O')zinc(II)]-
\m~2~-1,3-di-4-pyridylpropane-\k^2^N:N'] N,N-dimethylformamide solvate]
;
_space_group_IT_number 61
_symmetry_cell_setting orthorhombic
_symmetry_space_group_name_Hall '-P 2ac 2ab'
_symmetry_space_group_name_H-M 'P b c a'
_atom_sites_solution_hydrogens geom
_atom_sites_solution_primary direct
_atom_sites_solution_secondary difmap
_audit_creation_method SHELXL97
_cell_angle_alpha 90.00
_cell_angle_beta 90.00
_cell_angle_gamma 90.00
_cell_formula_units_Z 8
_cell_length_a 16.933(4)
_cell_length_b 10.918(3)
_cell_length_c 28.116(6)
_cell_measurement_reflns_used 4577
_cell_measurement_temperature 298(2)
_cell_measurement_theta_max 23.86
_cell_measurement_theta_min 2.33
_cell_volume 5198(2)
_computing_cell_refinement 'SAINT (Bruker, 2002)'
_computing_data_collection 'SMART (Bruker, 2002)'
_computing_data_reduction SAINT
_computing_molecular_graphics 'XP (Bruker, 2002)'
_computing_publication_material SHELXL97
_computing_structure_refinement 'SHELXL97 (Sheldrick, 1997)'
_computing_structure_solution 'SHELXS97 (Sheldrick, 1997)'
_diffrn_ambient_temperature 298(2)
_diffrn_measured_fraction_theta_full 1.000
_diffrn_measured_fraction_theta_max 1.000
_diffrn_measurement_device_type 'Bruker SMART CCD area-detector'
_diffrn_measurement_method '\f and \w'
_diffrn_radiation_monochromator graphite
_diffrn_radiation_source 'fine-focus sealed tube'
_diffrn_radiation_type MoK\a
_diffrn_radiation_wavelength 0.71073
_diffrn_reflns_av_R_equivalents 0.0499
_diffrn_reflns_av_sigmaI/netI 0.0352
_diffrn_reflns_limit_h_max 18
_diffrn_reflns_limit_h_min -20
_diffrn_reflns_limit_k_max 13
_diffrn_reflns_limit_k_min -8
_diffrn_reflns_limit_l_max 33
_diffrn_reflns_limit_l_min -32
_diffrn_reflns_number 26390
_diffrn_reflns_theta_full 25.30
_diffrn_reflns_theta_max 25.30
_diffrn_reflns_theta_min 1.88
_diffrn_standards_number 0
_exptl_absorpt_coefficient_mu 1.076
_exptl_absorpt_correction_T_max 0.8466
_exptl_absorpt_correction_T_min 0.7245
_exptl_absorpt_correction_type multi-scan
_exptl_absorpt_process_details '(SADABS; Bruker, 2002)'
_exptl_crystal_colour Colourless
_exptl_crystal_density_diffrn 1.464
_exptl_crystal_density_method 'not measured'
_exptl_crystal_description Prism
_exptl_crystal_F_000 2384
_exptl_crystal_size_max 0.32
_exptl_crystal_size_mid 0.18
_exptl_crystal_size_min 0.16
_refine_diff_density_max 0.680
_refine_diff_density_min -0.412
_refine_ls_extinction_method none
_refine_ls_goodness_of_fit_ref 1.349
_refine_ls_hydrogen_treatment constr
_refine_ls_matrix_type full
_refine_ls_number_parameters 327
_refine_ls_number_reflns 4736
_refine_ls_number_restraints 0
_refine_ls_restrained_S_all 1.349
_refine_ls_R_factor_all 0.0790
_refine_ls_R_factor_gt 0.0722
_refine_ls_shift/su_max 0.001
_refine_ls_shift/su_mean 0.000
_refine_ls_structure_factor_coef Fsqd
_refine_ls_weighting_details 'calc w = 1/[\s^2^(Fo^2^)+(0.0366P)^2^+10.3016P] where P=(Fo^2^+2Fc^2^)/3'
_refine_ls_weighting_scheme calc
_refine_ls_wR_factor_gt 0.1381
_refine_ls_wR_factor_ref 0.1409
_reflns_number_gt 4326
_reflns_number_total 4736
_reflns_threshold_expression I>2\s(I)
_cod_data_source_file bt2108.cif
_cod_data_source_block I
_cod_database_code 2209415
_cod_database_fobs_code 2209415

loop_
_symmetry_equiv_pos_as_xyz
'x, y, z'
'-x+1/2, -y, z+1/2'
'x+1/2, -y+1/2, -z'
'-x, y+1/2, -z+1/2'
'-x, -y, -z'
'x-1/2, y, -z-1/2'
'-x-1/2, y-1/2, z'
'x, -y-1/2, z-1/2'

loop_
_atom_site_type_symbol
_atom_site_label
_atom_site_fract_x
_atom_site_fract_y
_atom_site_fract_z
_atom_site_U_iso_or_equiv
_atom_site_adp_type
_atom_site_calc_flag
_atom_site_refinement_flags
_atom_site_occupancy
Zn Zn1 0.30968(3) 0.22767(5) 1.110560(16) 0.02604(16) Uani d . 1
S S1 0.50229(7) 0.20104(12) 1.11438(5) 0.0394(3) Uani d . 1
O O1 0.33214(17) 0.0490(3) 1.13175(10) 0.0282(7) Uani d . 1
O O2 0.3951(2) -0.1123(3) 1.16047(13) 0.0492(10) Uani d . 1
O O3 0.43106(18) 0.2673(3) 1.09846(11) 0.0368(8) Uani d . 1
O O4 0.5107(2) 0.0846(4) 1.09157(13) 0.0513(10) Uani d . 1
O O5 0.5708(2) 0.2785(4) 1.11169(16) 0.0679(12) Uani d . 1
O O6 0.28396(19) 0.4045(3) 1.08370(11) 0.0352(8) Uani d . 1
H H6A 0.2528 0.4486 1.0980 0.053 Uiso d R 1
H H6B 0.3216 0.4501 1.0789 0.053 Uiso d R 1
O O7 0.18781(18) 0.2088(3) 1.12196(13) 0.0425(9) Uani d . 1
H H7A 0.1662 0.2714 1.1315 0.064 Uiso d R 1
H H7B 0.1549 0.1688 1.1072 0.064 Uiso d R 1
O O8 1.0934(3) 0.0608(4) 0.0723(2) 0.109(2) Uani d . 1
N N1 0.2994(2) 0.1577(3) 1.03966(12) 0.0279(8) Uani d . 1
N N2 0.3127(2) 0.1942(3) 0.68115(12) 0.0297(8) Uani d . 1
N N3 0.9809(3) 0.1442(4) 0.04789(19) 0.0576(13) Uani d . 1
C C1 0.3844(3) -0.0011(4) 1.15749(15) 0.0286(10) Uani d . 1
C C2 0.4330(3) 0.0791(4) 1.19041(16) 0.0302(10) Uani d . 1
C C3 0.4853(3) 0.1698(4) 1.17590(17) 0.0331(11) Uani d . 1
C C4 0.5230(3) 0.2428(5) 1.2096(2) 0.0471(14) Uani d . 1
H H4 0.5581 0.3033 1.1998 0.056 Uiso calc R 1
C C5 0.5085(4) 0.2258(6) 1.2573(2) 0.0590(17) Uani d . 1
H H5 0.5330 0.2759 1.2796 0.071 Uiso calc R 1
C C6 0.4584(4) 0.1358(6) 1.27203(19) 0.0559(16) Uani d . 1
H H6 0.4485 0.1245 1.3043 0.067 Uiso calc R 1
C C7 0.4223(3) 0.0617(5) 1.23872(17) 0.0425(13) Uani d . 1
H H7 0.3899 -0.0018 1.2490 0.051 Uiso calc R 1
C C8 0.3487(3) 0.0707(4) 1.02406(16) 0.0331(11) Uani d . 1
H H8 0.3890 0.0449 1.0442 0.040 Uiso calc R 1
C C9 0.3429(3) 0.0174(4) 0.97976(16) 0.0370(11) Uani d . 1
H H9 0.3788 -0.0425 0.9705 0.044 Uiso calc R 1
C C10 0.2838(3) 0.0531(5) 0.94924(16) 0.0399(12) Uani d . 1
C C11 0.2330(3) 0.1446(5) 0.96476(16) 0.0397(12) Uani d . 1
H H11 0.1924 0.1722 0.9452 0.048 Uiso calc R 1
C C12 0.2433(3) 0.1941(4) 1.00943(16) 0.0344(11) Uani d . 1
H H12 0.2093 0.2562 1.0191 0.041 Uiso calc R 1
C C13 0.2749(4) -0.0077(6) 0.90133(17) 0.0562(16) Uani d . 1
H H13A 0.3084 -0.0798 0.9006 0.067 Uiso calc R 1
H H13B 0.2207 -0.0352 0.8980 0.067 Uiso calc R 1
C C14 0.2951(4) 0.0718(5) 0.85925(17) 0.0541(15) Uani d . 1
H H14A 0.3491 0.1007 0.8622 0.065 Uiso calc R 1
H H14B 0.2606 0.1426 0.8587 0.065 Uiso calc R 1
C C15 0.2863(4) 0.0013(5) 0.81342(17) 0.0530(15) Uani d . 1
H H15A 0.2338 -0.0344 0.8128 0.064 Uiso calc R 1
H H15B 0.3238 -0.0657 0.8137 0.064 Uiso calc R 1
C C16 0.2979(3) 0.0728(5) 0.76796(16) 0.0388(12) Uani d . 1
C C17 0.3483(3) 0.0321(5) 0.73335(17) 0.0407(12) Uani d . 1
H H17 0.3789 -0.0373 0.7385 0.049 Uiso calc R 1
C C18 0.3533(3) 0.0945(5) 0.69069(16) 0.0375(12) Uani d . 1
H H18 0.3873 0.0645 0.6675 0.045 Uiso calc R 1
C C19 0.2653(3) 0.2369(5) 0.71539(16) 0.0381(11) Uani d . 1
H H19 0.2373 0.3089 0.7100 0.046 Uiso calc R 1
C C20 0.2562(3) 0.1780(5) 0.75852(16) 0.0436(13) Uani d . 1
H H20 0.2219 0.2097 0.7812 0.052 Uiso calc R 1
C C21 0.9002(4) 0.1295(7) 0.0325(4) 0.099(3) Uani d . 1
H H21A 0.8856 0.0447 0.0347 0.148 Uiso calc R 1
H H21B 0.8952 0.1564 0.0002 0.148 Uiso calc R 1
H H21C 0.8662 0.1774 0.0525 0.148 Uiso calc R 1
C C22 1.0132(4) 0.2665(7) 0.0426(4) 0.122(4) Uani d . 1
H H22A 1.0698 0.2624 0.0428 0.184 Uiso calc R 1
H H22B 0.9955 0.3170 0.0684 0.184 Uiso calc R 1
H H22C 0.9956 0.3010 0.0130 0.184 Uiso calc R 1
C C23 1.0241(4) 0.0532(5) 0.0624(2) 0.0581(16) Uani d . 1
H H23 1.0000 -0.0230 0.0655 0.070 Uiso calc R 1

loop_
_atom_site_aniso_label
_atom_site_aniso_U_11
_atom_site_aniso_U_22
_atom_site_aniso_U_33
_atom_site_aniso_U_12
_atom_site_aniso_U_13
_atom_site_aniso_U_23
Zn1 0.0318(3) 0.0228(3) 0.0235(3) 0.0012(2) 0.0010(2) -0.0026(2)
S1 0.0285(6) 0.0416(8) 0.0482(7) -0.0010(5) 0.0044(5) 0.0009(6)
O1 0.0320(16) 0.0251(16) 0.0273(16) 0.0012(13) -0.0105(13) 0.0006(13)
O2 0.060(2) 0.0254(19) 0.063(2) 0.0020(17) -0.0302(19) -0.0010(17)
O3 0.0336(17) 0.0369(19) 0.0398(18) -0.0025(15) 0.0037(14) 0.0061(15)
O4 0.049(2) 0.055(2) 0.050(2) 0.0131(19) 0.0097(18) -0.0059(19)
O5 0.038(2) 0.076(3) 0.090(3) -0.013(2) 0.007(2) 0.012(3)
O6 0.0430(19) 0.0245(17) 0.0381(18) 0.0042(14) 0.0075(14) -0.0019(14)
O7 0.0302(18) 0.040(2) 0.057(2) -0.0010(15) 0.0058(16) -0.0165(17)
O8 0.076(3) 0.036(3) 0.215(7) 0.008(2) -0.091(4) -0.009(3)
N1 0.030(2) 0.029(2) 0.0241(18) 0.0026(16) 0.0017(15) 0.0020(16)
N2 0.040(2) 0.024(2) 0.0253(19) 0.0009(17) 0.0007(16) 0.0091(15)
N3 0.036(2) 0.050(3) 0.087(4) 0.001(2) -0.016(2) 0.011(3)
C1 0.035(3) 0.025(2) 0.026(2) -0.002(2) -0.0045(19) -0.0039(19)
C2 0.030(2) 0.027(2) 0.033(2) 0.005(2) -0.0101(19) -0.0040(19)
C3 0.024(2) 0.031(3) 0.045(3) 0.004(2) -0.008(2) -0.005(2)
C4 0.043(3) 0.033(3) 0.065(4) -0.005(2) -0.021(3) -0.008(3)
C5 0.068(4) 0.049(3) 0.060(4) 0.008(3) -0.034(3) -0.022(3)
C6 0.071(4) 0.064(4) 0.032(3) 0.012(3) -0.021(3) -0.012(3)
C7 0.048(3) 0.047(3) 0.033(3) 0.003(2) -0.012(2) 0.002(2)
C8 0.035(3) 0.035(3) 0.029(2) 0.003(2) -0.001(2) 0.005(2)
C9 0.048(3) 0.035(3) 0.028(2) 0.006(2) 0.011(2) -0.003(2)
C10 0.055(3) 0.040(3) 0.025(2) -0.013(3) 0.003(2) 0.002(2)
C11 0.044(3) 0.048(3) 0.028(2) -0.003(2) -0.008(2) 0.007(2)
C12 0.038(3) 0.032(3) 0.033(2) 0.004(2) 0.001(2) 0.002(2)
C13 0.089(5) 0.055(4) 0.025(3) -0.017(3) 0.003(3) -0.004(2)
C14 0.089(4) 0.048(3) 0.025(3) -0.009(3) -0.001(3) 0.001(2)
C15 0.084(4) 0.048(3) 0.027(3) -0.007(3) -0.003(3) 0.000(2)
C16 0.058(3) 0.032(3) 0.027(2) -0.008(2) -0.005(2) 0.001(2)
C17 0.053(3) 0.035(3) 0.034(3) 0.010(2) -0.003(2) 0.006(2)
C18 0.042(3) 0.040(3) 0.030(3) 0.005(2) 0.004(2) 0.004(2)
C19 0.051(3) 0.032(3) 0.030(2) 0.006(2) 0.004(2) -0.002(2)
C20 0.059(3) 0.044(3) 0.028(3) -0.001(3) 0.011(2) -0.010(2)
C21 0.044(4) 0.078(6) 0.174(9) 0.004(4) -0.020(5) 0.008(6)
C22 0.067(5) 0.058(5) 0.242(12) 0.003(4) -0.051(6) 0.044(6)
C23 0.057(4) 0.034(3) 0.083(4) -0.002(3) -0.029(3) -0.004(3)

loop_
_atom_type_symbol
_atom_type_description
_atom_type_scat_dispersion_real
_atom_type_scat_dispersion_imag
_atom_type_scat_source
C C 0.0033 0.0016 'International Tables Vol C Tables 4.2.6.8 and 6.1.1.4'
H H 0.0000 0.0000 'International Tables Vol C Tables 4.2.6.8 and 6.1.1.4'
N N 0.0061 0.0033 'International Tables Vol C Tables 4.2.6.8 and 6.1.1.4'
O O 0.0106 0.0060 'International Tables Vol C Tables 4.2.6.8 and 6.1.1.4'
S S 0.1246 0.1234 'International Tables Vol C Tables 4.2.6.8 and 6.1.1.4'
Zn Zn 0.2839 1.4301 'International Tables Vol C Tables 4.2.6.8 and 6.1.1.4'

loop_
_geom_angle_atom_site_label_1
_geom_angle_atom_site_label_2
_geom_angle_atom_site_label_3
_geom_angle_site_symmetry_3
_geom_angle
_geom_angle_publ_flag
O1 Zn1 O7 . 92.54(13) yes
O1 Zn1 O6 . 175.51(11) yes
O7 Zn1 O6 . 86.65(13) yes
O1 Zn1 O3 . 93.43(12) yes
O7 Zn1 O3 . 173.88(13) yes
O6 Zn1 O3 . 87.50(13) yes
O1 Zn1 N1 . 86.96(13) yes
O7 Zn1 N1 . 91.58(13) yes
O6 Zn1 N1 . 88.65(13) yes
O3 Zn1 N1 . 90.10(13) yes
O1 Zn1 N2 8_566 95.92(13) yes
O7 Zn1 N2 8_566 85.50(14) yes
O6 Zn1 N2 8_566 88.42(13) yes
O3 Zn1 N2 8_566 92.52(14) yes
N1 Zn1 N2 8_566 175.98(14) yes
O4 S1 O5 . 114.8(3) ?
O4 S1 O3 . 112.4(2) ?
O5 S1 O3 . 110.8(2) ?
O4 S1 C3 . 106.3(2) ?
O5 S1 C3 . 107.0(2) ?
O3 S1 C3 . 104.8(2) ?
C1 O1 Zn1 . 134.3(3) ?
S1 O3 Zn1 . 129.9(2) ?
Zn1 O6 H6A . 119.5 ?
Zn1 O6 H6B . 116.9 ?
H6A O6 H6B . 103.0 ?
Zn1 O7 H7A . 114.0 ?
Zn1 O7 H7B . 130.0 ?
H7A O7 H7B . 107.9 ?
C12 N1 C8 . 116.5(4) ?
C12 N1 Zn1 . 123.0(3) ?
C8 N1 Zn1 . 120.5(3) ?
C18 N2 C19 . 117.1(4) ?
C18 N2 Zn1 8_565 121.8(3) ?
C19 N2 Zn1 8_565 120.6(3) ?
C23 N3 C21 . 122.8(5) ?
C23 N3 C22 . 121.6(5) ?
C21 N3 C22 . 115.4(5) ?
O2 C1 O1 . 124.6(4) ?
O2 C1 C2 . 116.7(4) ?
O1 C1 C2 . 118.5(4) ?
C7 C2 C3 . 118.0(4) ?
C7 C2 C1 . 116.6(4) ?
C3 C2 C1 . 125.3(4) ?
C2 C3 C4 . 120.0(5) ?
C2 C3 S1 . 121.5(3) ?
C4 C3 S1 . 118.4(4) ?
C5 C4 C3 . 120.2(5) ?
C5 C4 H4 . 119.9 ?
C3 C4 H4 . 119.9 ?
C6 C5 C4 . 120.3(5) ?
C6 C5 H5 . 119.8 ?
C4 C5 H5 . 119.8 ?
C5 C6 C7 . 119.5(5) ?
C5 C6 H6 . 120.2 ?
C7 C6 H6 . 120.2 ?
C6 C7 C2 . 121.8(5) ?
C6 C7 H7 . 119.1 ?
C2 C7 H7 . 119.1 ?
N1 C8 C9 . 123.4(4) ?
N1 C8 H8 . 118.3 ?
C9 C8 H8 . 118.3 ?
C10 C9 C8 . 119.8(5) ?
C10 C9 H9 . 120.1 ?
C8 C9 H9 . 120.1 ?
C9 C10 C11 . 117.3(4) ?
C9 C10 C13 . 120.4(5) ?
C11 C10 C13 . 122.3(5) ?
C12 C11 C10 . 119.3(4) ?
C12 C11 H11 . 120.4 ?
C10 C11 H11 . 120.4 ?
N1 C12 C11 . 123.6(5) ?
N1 C12 H12 . 118.2 ?
C11 C12 H12 . 118.2 ?
C14 C13 C10 . 115.1(5) ?
C14 C13 H13A . 108.5 ?
C10 C13 H13A . 108.5 ?
C14 C13 H13B . 108.5 ?
C10 C13 H13B . 108.5 ?
H13A C13 H13B . 107.5 ?
C13 C14 C15 . 110.7(5) ?
C13 C14 H14A . 109.5 ?
C15 C14 H14A . 109.5 ?
C13 C14 H14B . 109.5 ?
C15 C14 H14B . 109.5 ?
H14A C14 H14B . 108.1 ?
C14 C15 C16 . 116.5(5) ?
C14 C15 H15A . 108.2 ?
C16 C15 H15A . 108.2 ?
C14 C15 H15B . 108.2 ?
C16 C15 H15B . 108.2 ?
H15A C15 H15B . 107.3 ?
C17 C16 C20 . 117.0(4) ?
C17 C16 C15 . 121.0(5) ?
C20 C16 C15 . 121.9(5) ?
C16 C17 C18 . 119.7(5) ?
C16 C17 H17 . 120.2 ?
C18 C17 H17 . 120.2 ?
N2 C18 C17 . 123.6(5) ?
N2 C18 H18 . 118.2 ?
C17 C18 H18 . 118.2 ?
N2 C19 C20 . 122.5(5) ?
N2 C19 H19 . 118.8 ?
C20 C19 H19 . 118.8 ?
C16 C20 C19 . 120.1(5) ?
C16 C20 H20 . 119.9 ?
C19 C20 H20 . 119.9 ?
N3 C21 H21A . 109.5 ?
N3 C21 H21B . 109.5 ?
H21A C21 H21B . 109.5 ?
N3 C21 H21C . 109.5 ?
H21A C21 H21C . 109.5 ?
H21B C21 H21C . 109.5 ?
N3 C22 H22A . 109.5 ?
N3 C22 H22B . 109.5 ?
H22A C22 H22B . 109.5 ?
N3 C22 H22C . 109.5 ?
H22A C22 H22C . 109.5 ?
H22B C22 H22C . 109.5 ?
O8 C23 N3 . 124.5(6) ?
O8 C23 H23 . 117.8 ?
N3 C23 H23 . 117.8 ?

loop_
_geom_bond_atom_site_label_1
_geom_bond_atom_site_label_2
_geom_bond_site_symmetry_2
_geom_bond_distance
_geom_bond_publ_flag
Zn1 O1 . 2.075(3) yes
Zn1 O7 . 2.099(3) yes
Zn1 O6 . 2.118(3) yes
Zn1 O3 . 2.128(3) yes
Zn1 N1 . 2.142(4) yes
Zn1 N2 8_566 2.161(3) yes
S1 O4 . 1.431(4) ?
S1 O5 . 1.437(4) ?
S1 O3 . 1.476(3) ?
S1 C3 . 1.786(5) ?
O1 C1 . 1.268(5) ?
O2 C1 . 1.230(5) ?
O6 H6A . 0.8200 ?
O6 H6B . 0.8200 ?
O7 H7A . 0.8200 ?
O7 H7B . 0.8200 ?
O8 C23 . 1.209(7) ?
N1 C12 . 1.335(6) ?
N1 C8 . 1.338(6) ?
N2 C18 . 1.315(6) ?
N2 C19 . 1.338(6) ?
N2 Zn1 8_565 2.161(3) ?
N3 C23 . 1.300(7) ?
N3 C21 . 1.441(7) ?
N3 C22 . 1.450(8) ?
C1 C2 . 1.517(6) ?
C2 C7 . 1.384(7) ?
C2 C3 . 1.390(7) ?
C3 C4 . 1.394(7) ?
C4 C5 . 1.377(8) ?
C4 H4 . 0.9300 ?
C5 C6 . 1.362(9) ?
C5 H5 . 0.9300 ?
C6 C7 . 1.381(7) ?
C6 H6 . 0.9300 ?
C7 H7 . 0.9300 ?
C8 C9 . 1.378(6) ?
C8 H8 . 0.9300 ?
C9 C10 . 1.375(7) ?
C9 H9 . 0.9300 ?
C10 C11 . 1.389(7) ?
C10 C13 . 1.510(7) ?
C11 C12 . 1.378(6) ?
C11 H11 . 0.9300 ?
C12 H12 . 0.9300 ?
C13 C14 . 1.507(7) ?
C13 H13A . 0.9700 ?
C13 H13B . 0.9700 ?
C14 C15 . 1.508(7) ?
C14 H14A . 0.9700 ?
C14 H14B . 0.9700 ?
C15 C16 . 1.511(7) ?
C15 H15A . 0.9700 ?
C15 H15B . 0.9700 ?
C16 C17 . 1.368(7) ?
C16 C20 . 1.374(7) ?
C17 C18 . 1.382(7) ?
C17 H17 . 0.9300 ?
C18 H18 . 0.9300 ?
C19 C20 . 1.381(7) ?
C19 H19 . 0.9300 ?
C20 H20 . 0.9300 ?
C21 H21A . 0.9600 ?
C21 H21B . 0.9600 ?
C21 H21C . 0.9600 ?
C22 H22A . 0.9600 ?
C22 H22B . 0.9600 ?
C22 H22C . 0.9600 ?
C23 H23 . 0.9300 ?

loop_
_geom_hbond_atom_site_label_D
_geom_hbond_atom_site_label_H
_geom_hbond_atom_site_label_A
_geom_hbond_site_symmetry_A
_geom_hbond_distance_DH
_geom_hbond_distance_HA
_geom_hbond_distance_DA
_geom_hbond_angle_DHA
O6 H6A O1 7_665 0.82 2.04 2.860(4) 175
O6 H6B O8 7_766 0.82 1.89 2.707(5) 176
O7 H7A O2 7_665 0.82 1.83 2.637(5) 168
O7 H7B O8 1_456 0.82 1.85 2.667(5) 171

loop_
_geom_torsion_atom_site_label_1
_geom_torsion_atom_site_label_2
_geom_torsion_atom_site_label_3
_geom_torsion_atom_site_label_4
_geom_torsion_site_symmetry_1
_geom_torsion
O7 Zn1 O1 C1 . -137.4(4)
O3 Zn1 O1 C1 . 41.3(4)
N1 Zn1 O1 C1 . 131.2(4)
N2 Zn1 O1 C1 8_566 -51.6(4)
O4 S1 O3 Zn1 . 68.8(3)
O5 S1 O3 Zn1 . -161.4(3)
C3 S1 O3 Zn1 . -46.2(3)
O1 Zn1 O3 S1 . -16.0(3)
O6 Zn1 O3 S1 . 168.4(3)
N1 Zn1 O3 S1 . -103.0(3)
N2 Zn1 O3 S1 8_566 80.0(3)
O1 Zn1 N1 C12 . 137.9(4)
O7 Zn1 N1 C12 . 45.4(4)
O6 Zn1 N1 C12 . -41.2(4)
O3 Zn1 N1 C12 . -128.7(4)
O1 Zn1 N1 C8 . -39.9(3)
O7 Zn1 N1 C8 . -132.3(3)
O6 Zn1 N1 C8 . 141.1(3)
O3 Zn1 N1 C8 . 53.6(3)
Zn1 O1 C1 O2 . -168.7(4)
Zn1 O1 C1 C2 . 17.0(6)
O2 C1 C2 C7 . -61.2(6)
O1 C1 C2 C7 . 113.6(5)
O2 C1 C2 C3 . 120.5(5)
O1 C1 C2 C3 . -64.7(6)
C7 C2 C3 C4 . -2.3(7)
C1 C2 C3 C4 . 176.0(4)
C7 C2 C3 S1 . -179.1(4)
C1 C2 C3 S1 . -0.8(6)
O4 S1 C3 C2 . -44.5(4)
O5 S1 C3 C2 . -167.5(4)
O3 S1 C3 C2 . 74.7(4)
O4 S1 C3 C4 . 138.7(4)
O5 S1 C3 C4 . 15.6(5)
O3 S1 C3 C4 . -102.1(4)
C2 C3 C4 C5 . -0.2(7)
S1 C3 C4 C5 . 176.7(4)
C3 C4 C5 C6 . 1.3(9)
C4 C5 C6 C7 . 0.1(9)
C5 C6 C7 C2 . -2.7(8)
C3 C2 C7 C6 . 3.8(7)
C1 C2 C7 C6 . -174.7(5)
C12 N1 C8 C9 . -1.2(7)
Zn1 N1 C8 C9 . 176.6(4)
N1 C8 C9 C10 . -0.3(7)
C8 C9 C10 C11 . 1.2(7)
C8 C9 C10 C13 . -177.7(5)
C9 C10 C11 C12 . -0.6(7)
C13 C10 C11 C12 . 178.3(5)
C8 N1 C12 C11 . 1.9(7)
Zn1 N1 C12 C11 . -175.9(4)
C10 C11 C12 N1 . -1.1(8)
C9 C10 C13 C14 . -110.5(6)
C11 C10 C13 C14 . 70.7(7)
C10 C13 C14 C15 . 178.5(5)
C13 C14 C15 C16 . 174.9(5)
C14 C15 C16 C17 . 128.9(6)
C14 C15 C16 C20 . -54.1(8)
C20 C16 C17 C18 . -2.0(8)
C15 C16 C17 C18 . 175.2(5)
C19 N2 C18 C17 . 1.1(7)
Zn1 N2 C18 C17 8_565 -170.7(4)
C16 C17 C18 N2 . 1.0(8)
C18 N2 C19 C20 . -2.3(7)
Zn1 N2 C19 C20 8_565 169.7(4)
C17 C16 C20 C19 . 0.9(8)
C15 C16 C20 C19 . -176.3(5)
N2 C19 C20 C16 . 1.3(8)
C21 N3 C23 O8 . 174.5(8)
C22 N3 C23 O8 . -0.6(12)
